data_4334016
loop_
_publ_author_name
'Guo-Cang Wang'
'Herman H. Y. Sung'
'Feng-Rong Dai'
'Wai-Hang Chiu'
'Wai-Yeung Wong'
'Ian D. Williams'
'Wa-Hung Leung'

_publ_contact_author_name
;
;
_publ_section_title
;
 Heterometallic Cerium(IV) Perrhenate, Permanganate, and Molybdate
 Complexes Supported by the Imidodiphosphinate Ligand [N(i-Pr2PO)2]-
;
_journal_name_full 'Inorganic Chemistry'
_journal_page_first 2556
_journal_page_last 2563
_journal_paper_doi 10.1021/ic302567e
_journal_volume 52
_journal_year 2013
_chemical_formula_moiety 'C72 H168 Ce2 Mn1 N6 O16 P12, Mn1 O4'
_chemical_formula_sum 'C72 H168 Ce2 Mn2 N6 O20 P12'
_chemical_formula_weight 2199.88
_chemical_name_systematic
;
 ? 
;
_space_group_IT_number 163
_space_group_name_Hall '-P 3 2c'
_symmetry_cell_setting hexagonal
_symmetry_space_group_name_Hall '-P 3 2c'
_symmetry_space_group_name_H-M 'P -3 1 c'
_atom_sites_solution_hydrogens geom
_atom_sites_solution_primary direct
_atom_sites_solution_secondary difmap
_audit_creation_date 2012-06-19
_audit_creation_method
;
  Olex2 1.2-beta
  (compiled May  9 2012 12:37:22, GUI svn.r4230)
;
_cell_angle_alpha 90.00
_cell_angle_beta 90.00
_cell_angle_gamma 120.00
_cell_formula_units_Z 2
_cell_length_a 12.5734(2)
_cell_length_b 12.5734(2)
_cell_length_c 38.3973(10)
_cell_measurement_reflns_used 20821
_cell_measurement_temperature 173.15
_cell_measurement_theta_max 28.9823
_cell_measurement_theta_min 2.4508
_cell_volume 5256.99(18)
_computing_cell_refinement
;
CrysAlisPro, Oxford Diffraction Ltd.,
Version 1.171.33.55 (release 05-01-2010 CrysAlis171 .NET)
(compiled Jan  5 2010,16:28:46)
;
_computing_data_collection
;
CrysAlisPro, Oxford Diffraction Ltd.,
Version 1.171.33.55 (release 05-01-2010 CrysAlis171 .NET)
(compiled Jan  5 2010,16:28:46)
;
_computing_data_reduction
;
CrysAlisPro, Oxford Diffraction Ltd.,
Version 1.171.33.55 (release 05-01-2010 CrysAlis171 .NET)
(compiled Jan  5 2010,16:28:46)
;
_computing_molecular_graphics
;
O. V. Dolomanov, L. J. Bourhis, R. J. Gildea, J. A. K. Howard and H. Puschmann,
OLEX2: a complete structure solution, refinement and analysis program.
J. Appl. Cryst. (2009). 42, 339-341.
;
_computing_publication_material
;
O. V. Dolomanov, L. J. Bourhis, R. J. Gildea, J. A. K. Howard and H. Puschmann,
OLEX2: a complete structure solution, refinement and analysis program.
J. Appl. Cryst. (2009). 42, 339-341.
;
_computing_structure_refinement
;
XL, G.M. Sheldrick, Acta Cryst.
(2008). A64, 112-122
;
_computing_structure_solution 'SHELXS-97 (Sheldrick, 1990)'
_diffrn_ambient_temperature 173.15
_diffrn_detector_area_resol_mean 15.9578
_diffrn_measured_fraction_theta_full 0.991
_diffrn_measured_fraction_theta_max 0.992
_diffrn_measurement_details
;
  1 omega  -63.00   43.70   0.5500   20.0000
omega____ theta____ kappa____ phi______ frames
    -      -26.7345   38.0000   60.0000 194

  2 omega  -50.00   28.10   0.5500   20.0000
omega____ theta____ kappa____ phi______ frames
    -       26.8907  -38.0000 -120.0000 142

  3 omega -116.00  -31.85   0.5500   20.0000
omega____ theta____ kappa____ phi______ frames
    -      -26.7345  179.0000   90.0000 153

  4 omega   83.00  117.10   0.5500   20.0000
omega____ theta____ kappa____ phi______ frames
    -       26.8907  179.0000   90.0000 62

  5 omega  -60.00   47.80   0.5500   20.0000
omega____ theta____ kappa____ phi______ frames
    -      -26.7345   77.0000  120.0000 196
;
_diffrn_measurement_device 'kappa diffractometer'
_diffrn_measurement_device_type 'Xcalibur, Sapphire3, Gemini ultra'
_diffrn_measurement_method '\w scans'
_diffrn_orient_matrix_UB_11 -0.0279240000
_diffrn_orient_matrix_UB_12 0.0280525000
_diffrn_orient_matrix_UB_13 -0.0094159000
_diffrn_orient_matrix_UB_21 0.0555815000
_diffrn_orient_matrix_UB_22 0.0570937000
_diffrn_orient_matrix_UB_23 0.0007801000
_diffrn_orient_matrix_UB_31 0.0193863000
_diffrn_orient_matrix_UB_32 -0.0138122000
_diffrn_orient_matrix_UB_33 -0.0158897000
_diffrn_radiation_monochromator mirror
_diffrn_radiation_probe x-ray
_diffrn_radiation_type MoK\a
_diffrn_radiation_wavelength 0.7107
_diffrn_reflns_av_R_equivalents 0.0344
_diffrn_reflns_av_unetI/netI 0.0146
_diffrn_reflns_limit_h_max 16
_diffrn_reflns_limit_h_min -14
_diffrn_reflns_limit_k_max 15
_diffrn_reflns_limit_k_min -16
_diffrn_reflns_limit_l_max 34
_diffrn_reflns_limit_l_min -49
_diffrn_reflns_number 32867
_diffrn_reflns_theta_full 25.00
_diffrn_reflns_theta_max 26.99
_diffrn_reflns_theta_min 2.46
_diffrn_source 'sealed x-ray tube'
_diffrn_source_current 40
_diffrn_source_power 2.0
_diffrn_source_target Mo
_diffrn_source_voltage 50
_exptl_absorpt_coefficient_mu 1.326
_exptl_absorpt_correction_T_max 1.00000
_exptl_absorpt_correction_T_min 0.77992
_exptl_absorpt_correction_type multi-scan
_exptl_absorpt_process_details
;
CrysAlisPro, Oxford Diffraction Ltd.,
Version 1.171.33.55 (release 05-01-2010 CrysAlis171 .NET)
(compiled Jan  5 2010,16:28:46)
empirical absorption correction using spherical harmonics,
 implemented in SCALE3 ABSPACK scaling algorithm.
;
_exptl_crystal_colour red
_exptl_crystal_density_diffrn 1.390
_exptl_crystal_description block
_exptl_crystal_F_000 2296
_exptl_crystal_size_max 0.37
_exptl_crystal_size_mid 0.28
_exptl_crystal_size_min 0.19
_refine_diff_density_max 0.972
_refine_diff_density_min -1.094
_refine_diff_density_rms 0.072
_refine_ls_extinction_method none
_refine_ls_goodness_of_fit_ref 1.008
_refine_ls_hydrogen_treatment constr
_refine_ls_matrix_type full
_refine_ls_number_parameters 181
_refine_ls_number_reflns 3815
_refine_ls_number_restraints 0
_refine_ls_restrained_S_all 1.008
_refine_ls_R_factor_all 0.0355
_refine_ls_R_factor_gt 0.0324
_refine_ls_shift/su_max 0.004
_refine_ls_shift/su_mean 0.000
_refine_ls_structure_factor_coef Fsqd
_refine_ls_weighting_details 'calc w=1/[\s^2^(Fo^2^)+(0.0780P)^2^+3.2000P] where P=(Fo^2^+2Fc^2^)/3'
_refine_ls_weighting_scheme calc
_refine_ls_wR_factor_gt 0.0982
_refine_ls_wR_factor_ref 0.1009
_reflns_number_gt 3618
_reflns_number_total 3815
_reflns_threshold_expression >2sigma(I)
_cod_data_source_file ic302567e_si_001_1.cif
_cod_data_source_block wang66molt
_cod_original_cell_volume 5256.98(18)
_cod_database_code 4334016
_reflns_odcompleteness_completeness 74.67
_reflns_odcompleteness_iscentric 0
_reflns_odcompleteness_theta 27.04

loop_
_space_group_symop_id
_space_group_symop_operation_xyz
1 'x, y, z'
2 '-y, x-y, z'
3 '-x+y, -x, z'
4 '-y, -x, -z+1/2'
5 '-x+y, y, -z+1/2'
6 'x, x-y, -z+1/2'
7 '-x, -y, -z'
8 'y, -x+y, -z'
9 'x-y, x, -z'
10 'y, x, z-1/2'
11 'x-y, -y, z-1/2'
12 '-x, -x+y, z-1/2'

loop_
_atom_site_label
_atom_site_type_symbol
_atom_site_fract_x
_atom_site_fract_y
_atom_site_fract_z
_atom_site_U_iso_or_equiv
_atom_site_adp_type
_atom_site_occupancy
_atom_site_symmetry_multiplicity
_atom_site_calc_flag
_atom_site_refinement_flags
_atom_site_disorder_assembly
_atom_site_disorder_group
Ce1 Ce 0.6667 0.3333 0.637585(6) 0.01512(10) Uani 1 3 d S . .
Mn1 Mn 0.6667 0.3333 0.74445(11) 0.0498(10) Uani 0.50 3 d SP . .
Mn2 Mn 0.0000 0.0000 0.5000 0.0308(2) Uani 1 6 d S . .
P1 P 0.39444(6) 0.05850(6) 0.660748(16) 0.01994(15) Uani 1 1 d . . .
P2 P 0.38337(5) 0.15185(5) 0.593973(15) 0.01660(14) Uani 1 1 d . . .
O1 O 0.50196(15) 0.27412(15) 0.60245(4) 0.0196(3) Uani 1 1 d . . .
O2 O 0.53203(16) 0.15648(17) 0.66240(5) 0.0263(4) Uani 1 1 d . . .
O3 O 0.6667 0.3333 0.7034(2) 0.0398(18) Uani 0.50 3 d SP A .
O5 O 0.0000 0.0000 0.45479(17) 0.0332(14) Uani 0.50 3 d SP . .
O6 O 0.0586(6) 0.1393(5) 0.51007(14) 0.0638(15) Uani 0.50 1 d P . .
N1 N 0.32751(17) 0.06001(19) 0.62595(5) 0.0207(4) Uani 1 1 d . . .
C1 C 0.2663(2) 0.1828(2) 0.57723(6) 0.0235(5) Uani 1 1 d . . .
H1 H 0.2135 0.1142 0.5610 0.028 Uiso 1 1 calc R . .
C2 C 0.1824(3) 0.1842(3) 0.60581(8) 0.0353(6) Uani 1 1 d . . .
H2A H 0.1213 0.2013 0.5955 0.053 Uiso 1 1 calc R . .
H2B H 0.2316 0.2481 0.6229 0.053 Uiso 1 1 calc R . .
H2C H 0.1406 0.1040 0.6174 0.053 Uiso 1 1 calc R . .
C3 C 0.3206(3) 0.3018(3) 0.55617(8) 0.0360(7) Uani 1 1 d . . .
H3A H 0.2542 0.3146 0.5478 0.054 Uiso 1 1 calc R . .
H3B H 0.3662 0.2962 0.5362 0.054 Uiso 1 1 calc R . .
H3C H 0.3762 0.3710 0.5710 0.054 Uiso 1 1 calc R . .
C4 C 0.4244(2) 0.0784(3) 0.55984(7) 0.0258(5) Uani 1 1 d . . .
H4 H 0.4928 0.0683 0.5693 0.031 Uiso 1 1 calc R . .
C5 C 0.4739(3) 0.1558(3) 0.52676(7) 0.0385(7) Uani 1 1 d . . .
H5A H 0.4943 0.1111 0.5096 0.058 Uiso 1 1 calc R . .
H5B H 0.5478 0.2337 0.5324 0.058 Uiso 1 1 calc R . .
H5C H 0.4113 0.1721 0.5171 0.058 Uiso 1 1 calc R . .
C6 C 0.3199(3) -0.0506(3) 0.55116(9) 0.0376(7) Uani 1 1 d . . .
H6A H 0.3466 -0.0863 0.5328 0.056 Uiso 1 1 calc R . .
H6B H 0.2484 -0.0460 0.5431 0.056 Uiso 1 1 calc R . .
H6C H 0.2978 -0.1022 0.5720 0.056 Uiso 1 1 calc R . .
C7 C 0.3821(3) -0.0911(3) 0.66597(8) 0.0328(6) Uani 1 1 d . . .
H7 H 0.2938 -0.1554 0.6632 0.039 Uiso 1 1 calc R . .
C8 C 0.4546(4) -0.1093(4) 0.63732(10) 0.0519(9) Uani 1 1 d . . .
H8A H 0.4483 -0.1898 0.6400 0.078 Uiso 1 1 calc R . .
H8B H 0.5410 -0.0448 0.6388 0.078 Uiso 1 1 calc R . .
H8C H 0.4215 -0.1051 0.6146 0.078 Uiso 1 1 calc R . .
C9 C 0.4248(4) -0.1070(3) 0.70195(9) 0.0512(9) Uani 1 1 d . . .
H9A H 0.4167 -0.1885 0.7036 0.077 Uiso 1 1 calc R . .
H9B H 0.3740 -0.0988 0.7199 0.077 Uiso 1 1 calc R . .
H9C H 0.5109 -0.0438 0.7054 0.077 Uiso 1 1 calc R . .
C10 C 0.3202(2) 0.0821(3) 0.69817(7) 0.0294(6) Uani 1 1 d . . .
H10 H 0.3624 0.0767 0.7196 0.035 Uiso 1 1 calc R . .
C11 C 0.3348(3) 0.2090(3) 0.69699(8) 0.0377(7) Uani 1 1 d . . .
H11A H 0.2945 0.2205 0.7173 0.056 Uiso 1 1 calc R . .
H11B H 0.2970 0.2177 0.6757 0.056 Uiso 1 1 calc R . .
H11C H 0.4223 0.2709 0.6972 0.056 Uiso 1 1 calc R . .
C12 C 0.1848(3) -0.0173(3) 0.70048(9) 0.0476(8) Uani 1 1 d . . .
H12A H 0.1473 -0.0020 0.7208 0.071 Uiso 1 1 calc R . .
H12B H 0.1783 -0.0980 0.7027 0.071 Uiso 1 1 calc R . .
H12C H 0.1419 -0.0157 0.6793 0.071 Uiso 1 1 calc R . .
O4 O 0.5804(14) 0.1870(7) 0.7539(4) 0.111(3) Uiso 0.50 1 d P A -1

loop_
_atom_site_aniso_label
_atom_site_aniso_U_11
_atom_site_aniso_U_22
_atom_site_aniso_U_33
_atom_site_aniso_U_23
_atom_site_aniso_U_13
_atom_site_aniso_U_12
Ce1 0.00975(11) 0.00975(11) 0.02584(15) 0.000 0.000 0.00488(6)
Mn1 0.0571(6) 0.0571(6) 0.035(3) 0.000 0.000 0.0285(3)
Mn2 0.0250(3) 0.0250(3) 0.0424(6) 0.000 0.000 0.01250(16)
P1 0.0140(3) 0.0190(3) 0.0207(3) 0.0050(2) -0.0001(2) 0.0037(2)
P2 0.0126(3) 0.0183(3) 0.0170(3) -0.0010(2) -0.0028(2) 0.0063(2)
O1 0.0150(8) 0.0165(8) 0.0244(8) 0.0013(6) -0.0031(6) 0.0056(7)
O2 0.0151(8) 0.0282(10) 0.0277(9) 0.0106(7) -0.0043(7) 0.0048(7)
O3 0.045(3) 0.045(3) 0.030(4) 0.000 0.000 0.0225(14)
O5 0.035(2) 0.035(2) 0.030(3) 0.000 0.000 0.0173(11)
O6 0.081(4) 0.044(3) 0.062(3) -0.024(2) -0.014(3) 0.028(3)
N1 0.0150(10) 0.0202(10) 0.0225(10) 0.0016(8) -0.0030(7) 0.0055(8)
C1 0.0149(11) 0.0281(13) 0.0281(12) 0.0009(10) -0.0064(9) 0.0111(10)
C2 0.0240(14) 0.0419(17) 0.0458(16) 0.0129(13) 0.0061(12) 0.0208(13)
C3 0.0314(15) 0.0460(17) 0.0376(15) 0.0145(14) -0.0010(12) 0.0246(13)
C4 0.0203(12) 0.0310(14) 0.0232(12) -0.0073(10) -0.0020(10) 0.0107(11)
C5 0.0386(17) 0.0500(19) 0.0237(13) -0.0023(13) 0.0080(12) 0.0198(15)
C6 0.0335(16) 0.0335(16) 0.0384(15) -0.0169(13) -0.0031(12) 0.0111(13)
C7 0.0314(15) 0.0251(14) 0.0390(15) 0.0095(11) -0.0022(12) 0.0119(12)
C8 0.064(2) 0.047(2) 0.065(2) 0.0096(16) 0.0077(18) 0.043(2)
C9 0.057(2) 0.0347(17) 0.053(2) 0.0202(15) -0.0125(17) 0.0164(16)
C10 0.0235(13) 0.0349(15) 0.0199(12) 0.0027(10) 0.0036(9) 0.0072(11)
C11 0.0356(17) 0.0441(18) 0.0316(15) -0.0082(13) 0.0027(11) 0.0187(14)
C12 0.0265(15) 0.052(2) 0.0434(17) 0.0024(15) 0.0129(13) 0.0039(14)

loop_
_atom_type_symbol
_atom_type_description
_atom_type_scat_dispersion_real
_atom_type_scat_dispersion_imag
_atom_type_scat_source
C C 0.0033 0.0016 'International Tables Vol C Tables 4.2.6.8 and 6.1.1.4'
H H 0.0000 0.0000 'International Tables Vol C Tables 4.2.6.8 and 6.1.1.4'
N N 0.0061 0.0033 'International Tables Vol C Tables 4.2.6.8 and 6.1.1.4'
O O 0.0106 0.0060 'International Tables Vol C Tables 4.2.6.8 and 6.1.1.4'
P P 0.1023 0.0942 'International Tables Vol C Tables 4.2.6.8 and 6.1.1.4'
Mn Mn 0.3368 0.7283 'International Tables Vol C Tables 4.2.6.8 and 6.1.1.4'
Ce Ce -0.2486 2.6331 'International Tables Vol C Tables 4.2.6.8 and 6.1.1.4'

loop_
_geom_angle_atom_site_label_1
_geom_angle_atom_site_label_2
_geom_angle_atom_site_label_3
_geom_angle
_geom_angle_site_symmetry_1
_geom_angle_site_symmetry_3
O1 Ce1 O1 88.10(6) 3_665 .
O1 Ce1 O1 88.10(6) 2_655 .
O1 Ce1 O1 88.10(6) 2_655 3_665
O1 Ce1 O3 126.60(4) 2_655 .
O1 Ce1 O3 126.60(4) 3_665 .
O1 Ce1 O3 126.60(4) . .
O2 Ce1 O1 79.21(6) 3_665 3_665
O2 Ce1 O1 79.21(6) 2_655 2_655
O2 Ce1 O1 167.02(6) . 3_665
O2 Ce1 O1 88.77(7) 2_655 3_665
O2 Ce1 O1 88.77(7) . 2_655
O2 Ce1 O1 167.02(6) 2_655 .
O2 Ce1 O1 79.21(6) . .
O2 Ce1 O1 167.02(6) 3_665 2_655
O2 Ce1 O1 88.77(7) 3_665 .
O2 Ce1 O2 103.01(6) . 3_665
O2 Ce1 O2 103.01(6) 2_655 3_665
O2 Ce1 O2 103.01(6) 2_655 .
O2 Ce1 O3 64.65(5) 3_665 .
O2 Ce1 O3 64.65(5) . .
O2 Ce1 O3 64.65(5) 2_655 .
Mn1 Mn1 O3 180.000(8) 4_666 .
Mn1 Mn1 O3 0.000(5) 4_666 4_666
Mn1 Mn1 O4 77.2(6) 4_666 3_665
Mn1 Mn1 O4 87.8(6) 4_666 5_656
Mn1 Mn1 O4 87.8(6) 4_666 4_666
Mn1 Mn1 O4 87.8(6) 4_666 6_556
Mn1 Mn1 O4 77.2(6) 4_666 2_655
Mn1 Mn1 O4 77.2(6) 4_666 .
O3 Mn1 O3 180.000(4) . 4_666
O3 Mn1 O4 92.2(6) . 6_556
O3 Mn1 O4 92.2(6) . 5_656
O3 Mn1 O4 92.2(6) . 4_666
O3 Mn1 O4 102.8(6) . .
O3 Mn1 O4 102.8(6) . 2_655
O3 Mn1 O4 102.8(6) . 3_665
O4 Mn1 O3 87.8(6) 4_666 4_666
O4 Mn1 O3 87.8(6) 5_656 4_666
O4 Mn1 O3 87.8(6) 6_556 4_666
O4 Mn1 O3 77.2(6) 2_655 4_666
O4 Mn1 O3 77.2(6) 3_665 4_666
O4 Mn1 O3 77.2(6) . 4_666
O4 Mn1 O4 129.9(12) 5_656 3_665
O4 Mn1 O4 129.9(12) 6_556 2_655
O4 Mn1 O4 119.85(9) 5_656 4_666
O4 Mn1 O4 115.2(4) 2_655 .
O4 Mn1 O4 15.8(10) 5_656 .
O4 Mn1 O4 129.9(11) 4_666 .
O4 Mn1 O4 107.2(12) 6_556 .
O4 Mn1 O4 119.85(9) 5_656 6_556
O4 Mn1 O4 115.2(4) . 3_665
O4 Mn1 O4 115.2(4) 2_655 3_665
O4 Mn1 O4 15.8(10) 6_556 3_665
O4 Mn1 O4 107.2(12) 4_666 3_665
O4 Mn1 O4 119.85(9) 4_666 6_556
O4 Mn1 O4 107.2(12) 5_656 2_655
O4 Mn1 O4 15.8(10) 4_666 2_655
O5 Mn2 O5 180.000(2) . 7_556
O6 Mn2 O5 75.8(2) 2 7_556
O6 Mn2 O5 75.8(2) 3 7_556
O6 Mn2 O5 75.8(2) . 7_556
O6 Mn2 O5 104.2(2) 9_556 7_556
O6 Mn2 O5 104.2(2) 8_556 7_556
O6 Mn2 O5 104.2(2) 7_556 7_556
O6 Mn2 O5 104.2(2) 2 .
O6 Mn2 O5 104.2(2) 3 .
O6 Mn2 O5 104.2(2) . .
O6 Mn2 O5 75.8(2) 9_556 .
O6 Mn2 O5 75.8(2) 8_556 .
O6 Mn2 O5 75.8(2) 7_556 .
O6 Mn2 O6 114.15(17) . 2
O6 Mn2 O6 65.85(17) 9_556 2
O6 Mn2 O6 180.000(2) 8_556 2
O6 Mn2 O6 65.85(17) 7_556 2
O6 Mn2 O6 114.15(17) . 3
O6 Mn2 O6 180.0(4) 9_556 3
O6 Mn2 O6 65.85(17) 8_556 3
O6 Mn2 O6 114.15(17) 8_556 9_556
O6 Mn2 O6 65.85(17) 9_556 .
O6 Mn2 O6 65.85(17) 8_556 .
O6 Mn2 O6 114.15(17) 3 2
O6 Mn2 O6 65.85(17) 7_556 3
O6 Mn2 O6 114.15(17) 7_556 9_556
O6 Mn2 O6 114.15(17) 7_556 8_556
O6 Mn2 O6 180.0(4) 7_556 .
O2 P1 N1 114.53(10) . .
O2 P1 C7 107.60(12) . .
O2 P1 C10 107.41(12) . .
N1 P1 C7 109.52(13) . .
N1 P1 C10 110.23(12) . .
C10 P1 C7 107.27(14) . .
O1 P2 N1 114.54(10) . .
O1 P2 C1 110.03(11) . .
O1 P2 C4 106.17(11) . .
N1 P2 C1 108.53(11) . .
N1 P2 C4 108.80(13) . .
C1 P2 C4 108.61(12) . .
P2 O1 Ce1 136.06(10) . .
P1 O2 Ce1 140.24(10) . .
Mn1 O3 Ce1 180.000(1) 4_666 .
Mn1 O3 Ce1 180.000(1) . .
Mn1 O3 Mn1 0.000(1) . 4_666
Mn2 O6 O6 57.08(9) . 9_556
Mn2 O6 O6 57.08(8) . 8_556
O6 O6 O6 101.1(4) 9_556 8_556
P1 N1 P2 128.04(13) . .
C2 C1 P2 112.67(18) . .
C2 C1 C3 110.0(2) . .
C3 C1 P2 112.53(18) . .
C5 C4 P2 113.8(2) . .
C6 C4 P2 112.61(19) . .
C6 C4 C5 110.8(2) . .
C8 C7 P1 109.2(2) . .
C8 C7 C9 111.0(3) . .
C9 C7 P1 112.3(2) . .
C11 C10 P1 110.34(19) . .
C11 C10 C12 111.2(3) . .
C12 C10 P1 111.4(2) . .
Mn1 O4 Mn1 15.0(3) 4_666 .

loop_
_geom_bond_atom_site_label_1
_geom_bond_atom_site_label_2
_geom_bond_distance
_geom_bond_site_symmetry_2
Ce1 O1 2.2631(16) .
Ce1 O1 2.2631(16) 3_665
Ce1 O1 2.2631(16) 2_655
Ce1 O2 2.2258(17) 3_665
Ce1 O2 2.2258(18) .
Ce1 O2 2.2258(17) 2_655
Ce1 O3 2.528(8) .
Mn1 Mn1 0.426(8) 4_666
Mn1 O3 1.576(8) .
Mn1 O3 2.002(9) 4_666
Mn1 O4 1.603(8) 5_656
Mn1 O4 1.603(8) 4_666
Mn1 O4 1.603(8) 6_556
Mn1 O4 1.643(8) .
Mn1 O4 1.643(8) 3_665
Mn1 O4 1.643(8) 2_655
Mn2 O5 1.736(7) 7_556
Mn2 O5 1.736(7) .
Mn2 O6 1.571(5) 8_556
Mn2 O6 1.571(5) .
Mn2 O6 1.571(5) 9_556
Mn2 O6 1.571(5) 3
Mn2 O6 1.571(5) 2
Mn2 O6 1.571(5) 7_556
P1 O2 1.5438(18) .
P1 N1 1.584(2) .
P1 C7 1.820(3) .
P1 C10 1.817(3) .
P2 O1 1.5493(17) .
P2 N1 1.588(2) .
P2 C1 1.818(2) .
P2 C4 1.820(3) .
O3 Mn1 2.002(9) 4_666
O6 O6 1.708(6) 8_556
O6 O6 1.708(6) 9_556
C1 C2 1.527(4) .
C1 C3 1.529(4) .
C4 C5 1.530(4) .
C4 C6 1.529(4) .
C7 C8 1.517(5) .
C7 C9 1.531(4) .
C10 C11 1.513(5) .
C10 C12 1.531(4) .
O4 Mn1 1.603(8) 4_666
